data_7012733
loop_
_publ_author_name
'Irvine, John T. S.'
'Johnston, Magnus G.'
'Harrison, William T. A.'

_publ_section_title
;
 Lone-pair containment in closed cavities. The MTe6O13 (M = Mn, Ni, Co)
 family of ternary oxides
;
_journal_issue 13
_journal_name_full 'Dalton Transactions'
_journal_page_first 2641
_journal_paper_doi 10.1039/b300573a
_journal_year 2003
_chemical_formula_sum 'Mn O13 Te6'
_chemical_formula_weight 1028.54
_chemical_melting_point 'decomposes before melting'
_space_group_IT_number 148
_symmetry_cell_setting trigonal
_symmetry_space_group_name_Hall '-R 3'
_symmetry_space_group_name_H-M 'R -3 :H'
_atom_sites_solution_primary direct
_atom_sites_solution_secondary difmap
_audit_creation_method SHELXL-97
_cell_angle_alpha 90.00
_cell_angle_beta 90.00
_cell_angle_gamma 120.00
_cell_formula_units_Z 6
_cell_length_a 10.2505(5)
_cell_length_b 10.2505(5)
_cell_length_c 19.2195(9)
_cell_measurement_reflns_used 4318
_cell_measurement_temperature 298(2)
_cell_measurement_theta_max 32.48
_cell_measurement_theta_min 3.21
_cell_volume 1748.89(15)
_computing_cell_refinement 'SAINT (Bruker, 1999)'
_computing_data_collection 'SMART (Bruker, 1999)'
_computing_data_reduction 'SAINT (Bruker, 1999)'
_computing_molecular_graphics 'ORTEP-3 (Farrugia, 1997)'
_computing_publication_material 'SHELXL-97 (Sheldrick, 1997)'
_computing_structure_refinement 'SHELXL-97 (Sheldrick, 1997)'
_computing_structure_solution 'SHELXS-97 (Sheldrick, 1997)'
_diffrn_ambient_temperature 298(2)
_diffrn_measured_fraction_theta_full 1.000
_diffrn_measured_fraction_theta_max 1.000
_diffrn_measurement_device_type 'Bruker SMART1000 CCD'
_diffrn_measurement_method 'omega scans'
_diffrn_radiation_monochromator graphite
_diffrn_radiation_source 'fine-focus sealed tube'
_diffrn_radiation_type MoK\a
_diffrn_radiation_wavelength 0.71073
_diffrn_reflns_av_R_equivalents 0.0345
_diffrn_reflns_av_sigmaI/netI 0.0209
_diffrn_reflns_limit_h_max 15
_diffrn_reflns_limit_h_min -12
_diffrn_reflns_limit_k_max 15
_diffrn_reflns_limit_k_min -14
_diffrn_reflns_limit_l_max 24
_diffrn_reflns_limit_l_min -28
_diffrn_reflns_number 5886
_diffrn_reflns_theta_full 32.49
_diffrn_reflns_theta_max 32.49
_diffrn_reflns_theta_min 2.53
_diffrn_standards_decay_% 0
_exptl_absorpt_coefficient_mu 15.920
_exptl_absorpt_correction_T_max 0.251
_exptl_absorpt_correction_T_min 0.185
_exptl_absorpt_correction_type multi-scan
_exptl_absorpt_process_details SADABS
_exptl_crystal_colour 'very pale pink'
_exptl_crystal_density_diffrn 5.859
_exptl_crystal_density_method 'not measured'
_exptl_crystal_description 'faceted rhomb'
_exptl_crystal_F_000 2646
_exptl_crystal_size_max 0.16
_exptl_crystal_size_mid 0.13
_exptl_crystal_size_min 0.12
_refine_diff_density_max 0.856
_refine_diff_density_min -0.959
_refine_diff_density_rms 0.221
_refine_ls_extinction_coef 0.00066(2)
_refine_ls_extinction_expression Fc^*^=kFc[1+0.001xFc^2^\l^3^/sin(2\q)]^-1/4^
_refine_ls_extinction_method SHELXL
_refine_ls_goodness_of_fit_ref 1.256
_refine_ls_matrix_type full
_refine_ls_number_parameters 62
_refine_ls_number_reflns 1417
_refine_ls_number_restraints 0
_refine_ls_restrained_S_all 1.256
_refine_ls_R_factor_all 0.0235
_refine_ls_R_factor_gt 0.0216
_refine_ls_shift/su_max 0.001
_refine_ls_shift/su_mean 0.000
_refine_ls_structure_factor_coef Fsqd
_refine_ls_weighting_details 'calc w=1/[\s^2^(Fo^2^)+(0.0171P)^2^+16.2711P] where P=(Fo^2^+2Fc^2^)/3'
_refine_ls_weighting_scheme calc
_refine_ls_wR_factor_gt 0.0510
_refine_ls_wR_factor_ref 0.0517
_reflns_number_gt 1360
_reflns_number_total 1417
_reflns_threshold_expression I>2sigma(I)
_cod_data_source_file b300573a.txt
_cod_data_source_block mto
_cod_original_sg_symbol_H-M 'R -3'
_cod_database_code 7012733

loop_
_symmetry_equiv_pos_as_xyz
'x, y, z'
'-y, x-y, z'
'-x+y, -x, z'
'x+2/3, y+1/3, z+1/3'
'-y+2/3, x-y+1/3, z+1/3'
'-x+y+2/3, -x+1/3, z+1/3'
'x+1/3, y+2/3, z+2/3'
'-y+1/3, x-y+2/3, z+2/3'
'-x+y+1/3, -x+2/3, z+2/3'
'-x, -y, -z'
'y, -x+y, -z'
'x-y, x, -z'
'-x+2/3, -y+1/3, -z+1/3'
'y+2/3, -x+y+1/3, -z+1/3'
'x-y+2/3, x+1/3, -z+1/3'
'-x+1/3, -y+2/3, -z+2/3'
'y+1/3, -x+y+2/3, -z+2/3'
'x-y+1/3, x+2/3, -z+2/3'

loop_
_atom_site_label
_atom_site_type_symbol
_atom_site_fract_x
_atom_site_fract_y
_atom_site_fract_z
_atom_site_U_iso_or_equiv
_atom_site_adp_type
_atom_site_occupancy
_atom_site_symmetry_multiplicity
_atom_site_calc_flag
_atom_site_refinement_flags
_atom_site_disorder_assembly
_atom_site_disorder_group
Mn1 Mn 0.0000 0.0000 0.24417(4) 0.00862(16) Uani 1 3 d S . .
Te1 Te 0.15413(3) 0.23722(3) 0.404036(11) 0.00994(7) Uani 1 1 d . . .
Te2 Te 0.23094(2) 0.05956(3) 0.091045(11) 0.00858(7) Uani 1 1 d . . .
O1 O 0.0876(3) 0.2059(3) 0.30814(13) 0.0142(5) Uani 1 1 d . . .
O2 O 0.1968(3) 0.0486(3) 0.18604(13) 0.0131(5) Uani 1 1 d . . .
O3 O 0.0000 0.0000 0.4113(2) 0.0115(8) Uani 1 3 d S . .
O4 O 0.3335(3) -0.0819(3) 0.11389(14) 0.0141(5) Uani 1 1 d . . .
O5 O 0.1289(3) 0.1822(3) 0.06988(14) 0.0128(5) Uani 1 1 d . . .

loop_
_atom_site_aniso_label
_atom_site_aniso_U_11
_atom_site_aniso_U_22
_atom_site_aniso_U_33
_atom_site_aniso_U_23
_atom_site_aniso_U_13
_atom_site_aniso_U_12
Mn1 0.0084(2) 0.0084(2) 0.0091(4) 0.000 0.000 0.00420(12)
Te1 0.00907(11) 0.01306(11) 0.00962(11) -0.00099(7) -0.00017(7) 0.00697(8)
Te2 0.00792(10) 0.00924(11) 0.00818(10) 0.00038(6) 0.00084(6) 0.00400(8)
O1 0.0212(13) 0.0089(11) 0.0104(10) -0.0009(8) -0.0031(9) 0.0058(10)
O2 0.0115(11) 0.0185(13) 0.0098(11) 0.0017(9) 0.0020(9) 0.0078(10)
O3 0.0091(11) 0.0091(11) 0.016(2) 0.000 0.000 0.0046(6)
O4 0.0141(12) 0.0158(12) 0.0167(12) 0.0016(9) 0.0040(9) 0.0106(10)
O5 0.0103(11) 0.0132(11) 0.0164(12) 0.0001(9) 0.0004(9) 0.0072(10)

loop_
_atom_type_symbol
_atom_type_description
_atom_type_scat_dispersion_real
_atom_type_scat_dispersion_imag
_atom_type_scat_source
O O 0.0106 0.0060 'International Tables Vol C Tables 4.2.6.8 and 6.1.1.4'
Mn Mn 0.3368 0.7283 'International Tables Vol C Tables 4.2.6.8 and 6.1.1.4'
Te Te -0.5308 1.6751 'International Tables Vol C Tables 4.2.6.8 and 6.1.1.4'

loop_
_geom_angle_atom_site_label_1
_geom_angle_atom_site_label_2
_geom_angle_atom_site_label_3
_geom_angle
_geom_angle_site_symmetry_1
_geom_angle_site_symmetry_3
_geom_angle_publ_flag
O2 Mn1 O2 95.14(10) 3 2 ?
O2 Mn1 O2 95.14(10) 3 . ?
O2 Mn1 O2 95.14(10) 2 . ?
O2 Mn1 O1 162.05(11) 3 . ?
O2 Mn1 O1 74.90(10) 2 . ?
O2 Mn1 O1 100.54(11) . . ?
O2 Mn1 O1 100.54(11) 3 3 ?
O2 Mn1 O1 162.05(11) 2 3 ?
O2 Mn1 O1 74.90(10) . 3 ?
O1 Mn1 O1 92.01(10) . 3 ?
O2 Mn1 O1 74.90(10) 3 2 ?
O2 Mn1 O1 100.54(11) 2 2 ?
O2 Mn1 O1 162.05(11) . 2 ?
O1 Mn1 O1 92.01(10) . 2 ?
O1 Mn1 O1 92.01(10) 3 2 ?
O4 Te1 O1 101.33(12) 4_455 . ?
O4 Te1 O3 83.47(10) 4_455 . ?
O1 Te1 O3 82.81(14) . . ?
O4 Te1 O1 91.90(12) 4_455 16 ?
O1 Te1 O1 73.92(12) . 16 ?
O3 Te1 O1 154.92(12) . 16 ?
O4 Te1 Te1 97.90(8) 4_455 16 ?
O1 Te1 Te1 39.51(8) . 16 ?
O3 Te1 Te1 121.74(11) . 16 ?
O1 Te1 Te1 34.41(7) 16 16 ?
O2 Te2 O5 95.31(12) . 3 ?
O2 Te2 O5 95.42(11) . . ?
O5 Te2 O5 93.29(15) 3 . ?
O2 Te2 O4 84.38(11) . . ?
O5 Te2 O4 84.56(11) 3 . ?
O5 Te2 O4 177.81(10) . . ?
O2 Te2 O2 73.20(11) . 13 ?
O5 Te2 O2 166.59(10) 3 13 ?
O5 Te2 O2 94.65(10) . 13 ?
O4 Te2 O2 87.39(10) . 13 ?
Te1 O1 Te1 106.08(12) . 16 ?
Te1 O1 Mn1 129.05(13) . . ?
Te1 O1 Mn1 122.49(12) 16 . ?
Te2 O2 Mn1 131.11(14) . . ?
Te2 O2 Te2 106.80(11) . 13 ?
Mn1 O2 Te2 110.38(11) . 13 ?
Te1 O3 Te1 119.58(3) 2 . ?
Te1 O3 Te1 119.58(3) 2 3 ?
Te1 O3 Te1 119.58(3) . 3 ?
Te1 O4 Te2 131.56(14) 7_544 . ?
Te2 O5 Te2 137.13(14) 2 . ?

loop_
_geom_bond_atom_site_label_1
_geom_bond_atom_site_label_2
_geom_bond_distance
_geom_bond_site_symmetry_2
_geom_bond_publ_flag
Mn1 O2 2.136(3) 3 ?
Mn1 O2 2.136(3) 2 ?
Mn1 O2 2.136(3) . ?
Mn1 O1 2.208(3) . ?
Mn1 O1 2.208(3) 3 ?
Mn1 O1 2.208(3) 2 ?
Te1 O4 1.853(3) 4_455 ?
Te1 O1 1.936(3) . ?
Te1 O3 2.1416(4) . ?
Te1 O1 2.179(3) 16 ?
Te1 Te1 3.2907(5) 16 ?
Te2 O2 1.852(3) . ?
Te2 O5 1.922(3) 3 ?
Te2 O5 2.039(3) . ?
Te2 O4 2.219(3) . ?
Te2 O2 2.615(3) 13 ?
O1 Te1 2.179(3) 16 ?
O2 Te2 2.615(3) 13 ?
O3 Te1 2.1416(4) 2 ?
O3 Te1 2.1416(4) 3 ?
O4 Te1 1.853(3) 7_544 ?
O5 Te2 1.922(3) 2 ?
